data_1514281
loop_
_publ_author_name
'Vogt, Matthias'
'Nerush, Alexander'
'Diskin-Posner, Yael'
'Ben-David, Yehoshoa'
'Milstein, David'

_publ_section_title
;
 Reversible CO2 binding triggered by metal--ligand cooperation in a
 rhenium(i) PNP pincer-type complex and the reaction with dihydrogen
;
_journal_issue 5
_journal_name_full 'Chemical Science'
_journal_page_first 2043
_journal_paper_doi 10.1039/c4sc00130c
_journal_volume 5
_journal_year 2014
_chemical_formula_moiety 'C26 H42 N O4 P2 Re, C H2 Cl2'
_chemical_formula_sum 'C27 H44 Cl2 N O4 P2 Re'
_chemical_formula_weight 765.67
_chemical_name_systematic
; 
 ? 
;
_space_group_IT_number 14
_symmetry_cell_setting monoclinic
_symmetry_space_group_name_Hall '-P 2ybc'
_symmetry_space_group_name_H-M 'P 1 21/c 1'
_atom_sites_solution_hydrogens geom
_atom_sites_solution_primary direct
_atom_sites_solution_secondary difmap
_audit_creation_method SHELXL-97
_cell_angle_alpha 90.00
_cell_angle_beta 114.8330(5)
_cell_angle_gamma 90.00
_cell_formula_units_Z 4
_cell_length_a 13.23210(10)
_cell_length_b 15.70480(10)
_cell_length_c 16.7382(2)
_cell_measurement_reflns_used 9124
_cell_measurement_temperature 120(2)
_cell_measurement_theta_max 29.58
_cell_measurement_theta_min 1.00
_cell_volume 3156.70(5)
_computing_cell_refinement HKL
_computing_data_collection 'Collect package Nonius'
_computing_data_reduction HKL
_computing_structure_refinement 'SHELXL-97 (Sheldrick, 1997)'
_computing_structure_solution 'SIR-97 (Altmore et al, 1994)'
_diffrn_ambient_temperature 120(2)
_diffrn_measured_fraction_theta_full 0.998
_diffrn_measured_fraction_theta_max 0.998
_diffrn_measurement_device_type 'Nonius KappaCCD'
_diffrn_measurement_method 'Omega and phi scans'
_diffrn_radiation_monochromator graphite
_diffrn_radiation_source 'fine-focus sealed tube'
_diffrn_radiation_type MoK\a
_diffrn_radiation_wavelength 0.71073
_diffrn_reflns_av_R_equivalents 0.057
_diffrn_reflns_av_sigmaI/netI 0.0415
_diffrn_reflns_limit_h_max 16
_diffrn_reflns_limit_h_min -18
_diffrn_reflns_limit_k_max 21
_diffrn_reflns_limit_k_min 0
_diffrn_reflns_limit_l_max 23
_diffrn_reflns_limit_l_min 0
_diffrn_reflns_number 8863
_diffrn_reflns_theta_full 29.57
_diffrn_reflns_theta_max 29.57
_diffrn_reflns_theta_min 2.59
_exptl_absorpt_coefficient_mu 4.152
_exptl_absorpt_correction_T_max 0.8193
_exptl_absorpt_correction_T_min 0.6816
_exptl_absorpt_correction_type numerical
_exptl_absorpt_process_details 'SHELXL-97 (Sheldrick, 1997)'
_exptl_crystal_colour yellow
_exptl_crystal_density_diffrn 1.611
_exptl_crystal_density_method 'not measured'
_exptl_crystal_description prism
_exptl_crystal_F_000 1536
_exptl_crystal_size_max 0.10
_exptl_crystal_size_mid 0.05
_exptl_crystal_size_min 0.05
_refine_diff_density_max 4.512
_refine_diff_density_min -1.711
_refine_diff_density_rms 0.170
_refine_ls_extinction_method none
_refine_ls_goodness_of_fit_ref 1.109
_refine_ls_hydrogen_treatment constr
_refine_ls_matrix_type full
_refine_ls_number_parameters 347
_refine_ls_number_reflns 8863
_refine_ls_number_restraints 0
_refine_ls_restrained_S_all 1.109
_refine_ls_R_factor_all 0.0529
_refine_ls_R_factor_gt 0.0384
_refine_ls_shift/su_max 0.001
_refine_ls_shift/su_mean 0.000
_refine_ls_structure_factor_coef Fsqd
_refine_ls_weighting_details 'calc w=1/[\s^2^(Fo^2^)+(0.0494P)^2^+5.4269P] where P=(Fo^2^+2Fc^2^)/3'
_refine_ls_weighting_scheme calc
_refine_ls_wR_factor_gt 0.0939
_refine_ls_wR_factor_ref 0.0995
_reflns_number_gt 7051
_reflns_number_total 8863
_reflns_threshold_expression >2sigma(I)
_cod_data_source_file c4sc00130c2.cif
_cod_data_source_block m1370a
_cod_depositor_comments
;
The following automatic conversions were performed:

'_symmetry_cell_setting' value 'Monoclinic' changed to 'monoclinic'
according to
/usr/data/users/saulius/crontab/automatic-downloads/rss-feeds/RSC/lib/dictionaries/cif_core.dic
dictionary named 'cif_core.dic' version 2.4.2 from 2011-04-26.

Automatic conversion script
Id: cif_fix_values 2281 2013-09-26 08:29:07Z andrius 
;
_cod_original_sg_symbol_Hall -P2ybc
_cod_original_sg_symbol_H-M P2(1)/c
_cod_database_code 1514281

loop_
_symmetry_equiv_pos_as_xyz
'x, y, z'
'-x, y+1/2, -z+1/2'
'-x, -y, -z'
'x, -y-1/2, z-1/2'

loop_
_atom_site_label
_atom_site_type_symbol
_atom_site_fract_x
_atom_site_fract_y
_atom_site_fract_z
_atom_site_U_iso_or_equiv
_atom_site_adp_type
_atom_site_occupancy
_atom_site_symmetry_multiplicity
_atom_site_calc_flag
_atom_site_refinement_flags
Re1 Re 0.133210(12) 0.152049(9) 0.354066(10) 0.01477(6) Uani 1 1 d .
P1 P 0.30816(8) 0.18062(7) 0.47927(7) 0.01634(19) Uani 1 1 d .
P2 P -0.02254(8) 0.07160(6) 0.25210(7) 0.01612(19) Uani 1 1 d .
N1 N 0.1532(3) 0.03182(19) 0.4230(2) 0.0153(6) Uani 1 1 d .
C1 C 0.3483(3) 0.0662(2) 0.4792(3) 0.0179(8) Uani 1 1 d .
H1 H 0.4227 0.0525 0.5274 0.021 Uiso 1 1 calc R
C2 C 0.2568(3) 0.0086(2) 0.4792(3) 0.0176(8) Uani 1 1 d .
C3 C 0.2773(4) -0.0668(3) 0.5269(3) 0.0235(9) Uani 1 1 d .
H3 H 0.3506 -0.0815 0.5677 0.028 Uiso 1 1 calc R
C4 C 0.1887(4) -0.1196(3) 0.5135(3) 0.0241(9) Uani 1 1 d .
H4 H 0.2003 -0.1708 0.5465 0.029 Uiso 1 1 calc R
C5 C 0.0825(4) -0.0988(3) 0.4522(3) 0.0218(8) Uani 1 1 d .
H5 H 0.0217 -0.1361 0.4418 0.026 Uiso 1 1 calc R
C6 C 0.0660(3) -0.0226(2) 0.4061(3) 0.0174(8) Uani 1 1 d .
C7 C -0.0443(3) 0.0027(2) 0.3335(3) 0.0189(8) Uani 1 1 d .
H7A H -0.0890 0.0337 0.3590 0.023 Uiso 1 1 calc R
H7B H -0.0860 -0.0489 0.3038 0.023 Uiso 1 1 calc R
C8 C 0.3154(4) 0.2015(3) 0.5924(3) 0.0228(9) Uani 1 1 d .
C9 C 0.2463(4) 0.1330(3) 0.6130(3) 0.0276(10) Uani 1 1 d .
H9A H 0.2863 0.0786 0.6251 0.041 Uiso 1 1 calc R
H9B H 0.1742 0.1265 0.5624 0.041 Uiso 1 1 calc R
H9C H 0.2344 0.1503 0.6647 0.041 Uiso 1 1 calc R
C10 C 0.2615(4) 0.2879(3) 0.5945(3) 0.0275(9) Uani 1 1 d .
H10A H 0.2606 0.2959 0.6523 0.041 Uiso 1 1 calc R
H10B H 0.1851 0.2890 0.5487 0.041 Uiso 1 1 calc R
H10C H 0.3047 0.3337 0.5840 0.041 Uiso 1 1 calc R
C11 C 0.4342(4) 0.1980(3) 0.6647(3) 0.0323(11) Uani 1 1 d .
H11A H 0.4773 0.2458 0.6576 0.048 Uiso 1 1 calc R
H11B H 0.4692 0.1442 0.6604 0.048 Uiso 1 1 calc R
H11C H 0.4321 0.2016 0.7225 0.048 Uiso 1 1 calc R
C12 C 0.4235(3) 0.2425(3) 0.4657(3) 0.0215(8) Uani 1 1 d .
C13 C 0.5393(4) 0.2045(3) 0.5182(3) 0.0310(10) Uani 1 1 d .
H13A H 0.5935 0.2332 0.5017 0.046 Uiso 1 1 calc R
H13B H 0.5380 0.1435 0.5052 0.046 Uiso 1 1 calc R
H13C H 0.5604 0.2124 0.5813 0.046 Uiso 1 1 calc R
C14 C 0.4036(4) 0.2439(3) 0.3682(3) 0.0325(11) Uani 1 1 d .
H14A H 0.4600 0.2799 0.3613 0.049 Uiso 1 1 calc R
H14B H 0.3294 0.2670 0.3325 0.049 Uiso 1 1 calc R
H14C H 0.4089 0.1859 0.3488 0.049 Uiso 1 1 calc R
C15 C 0.4210(4) 0.3362(3) 0.4922(4) 0.0336(11) Uani 1 1 d .
H15A H 0.4405 0.3394 0.5554 0.050 Uiso 1 1 calc R
H15B H 0.3462 0.3594 0.4592 0.050 Uiso 1 1 calc R
H15C H 0.4748 0.3692 0.4787 0.050 Uiso 1 1 calc R
C16 C 0.0072(3) -0.0023(3) 0.1747(3) 0.0203(8) Uani 1 1 d .
C17 C 0.0625(4) 0.0500(3) 0.1267(3) 0.0254(9) Uani 1 1 d .
H17A H 0.1286 0.0786 0.1700 0.038 Uiso 1 1 calc R
H17B H 0.0098 0.0927 0.0893 0.038 Uiso 1 1 calc R
H17C H 0.0843 0.0122 0.0902 0.038 Uiso 1 1 calc R
C18 C 0.0909(4) -0.0696(3) 0.2310(3) 0.0225(8) Uani 1 1 d .
H18A H 0.0578 -0.1029 0.2636 0.034 Uiso 1 1 calc R
H18B H 0.1586 -0.0414 0.2726 0.034 Uiso 1 1 calc R
H18C H 0.1096 -0.1076 0.1928 0.034 Uiso 1 1 calc R
C19 C -0.0933(4) -0.0507(3) 0.1076(3) 0.0252(9) Uani 1 1 d .
H19A H -0.0678 -0.0926 0.0768 0.038 Uiso 1 1 calc R
H19B H -0.1442 -0.0103 0.0650 0.038 Uiso 1 1 calc R
H19C H -0.1321 -0.0799 0.1383 0.038 Uiso 1 1 calc R
C20 C -0.1638(3) 0.1233(3) 0.1899(3) 0.0238(9) Uani 1 1 d .
C21 C -0.1642(4) 0.1685(3) 0.1082(3) 0.0325(11) Uani 1 1 d .
H21A H -0.1661 0.1259 0.0648 0.049 Uiso 1 1 calc R
H21B H -0.0967 0.2032 0.1253 0.049 Uiso 1 1 calc R
H21C H -0.2300 0.2052 0.0824 0.049 Uiso 1 1 calc R
C22 C -0.2605(4) 0.0607(3) 0.1642(3) 0.0338(11) Uani 1 1 d .
H22A H -0.2594 0.0336 0.2174 0.051 Uiso 1 1 calc R
H22B H -0.2532 0.0170 0.1252 0.051 Uiso 1 1 calc R
H22C H -0.3310 0.0912 0.1337 0.051 Uiso 1 1 calc R
C23 C -0.1805(4) 0.1926(3) 0.2483(3) 0.0297(10) Uani 1 1 d .
H23A H -0.2555 0.2166 0.2185 0.045 Uiso 1 1 calc R
H23B H -0.1253 0.2378 0.2590 0.045 Uiso 1 1 calc R
H23C H -0.1714 0.1675 0.3045 0.045 Uiso 1 1 calc R
O1 O 0.2579(2) 0.08487(17) 0.32248(17) 0.0172(5) Uani 1 1 d .
C24 C 0.3446(3) 0.0543(3) 0.3852(3) 0.0188(8) Uani 1 1 d .
O2 O 0.4208(3) 0.0164(2) 0.3767(2) 0.0282(7) Uani 1 1 d .
C25 C 0.1169(3) 0.2472(2) 0.2798(3) 0.0190(8) Uani 1 1 d .
O3 O 0.1047(3) 0.30262(19) 0.2307(2) 0.0285(7) Uani 1 1 d .
C26 C 0.0454(3) 0.2063(2) 0.4029(3) 0.0176(8) Uani 1 1 d .
O4 O -0.0037(3) 0.24032(19) 0.4380(2) 0.0248(6) Uani 1 1 d .
C27 C 0.6451(6) 0.4710(5) 0.3235(5) 0.0601(19) Uani 1 1 d .
H27A H 0.7032 0.5118 0.3600 0.072 Uiso 1 1 calc R
H27B H 0.6357 0.4770 0.2619 0.072 Uiso 1 1 calc R
Cl1 Cl 0.69077(18) 0.36450(16) 0.36092(16) 0.0926(8) Uani 1 1 d .
Cl2 Cl 0.5199(2) 0.49625(17) 0.3291(2) 0.1195(12) Uani 1 1 d .

loop_
_atom_site_aniso_label
_atom_site_aniso_U_11
_atom_site_aniso_U_22
_atom_site_aniso_U_33
_atom_site_aniso_U_23
_atom_site_aniso_U_13
_atom_site_aniso_U_12
Re1 0.01465(9) 0.01387(8) 0.01575(9) 0.00102(6) 0.00634(6) 0.00039(5)
P1 0.0159(5) 0.0188(5) 0.0152(5) -0.0016(4) 0.0074(4) -0.0009(4)
P2 0.0155(5) 0.0146(4) 0.0174(5) 0.0011(4) 0.0062(4) -0.0002(4)
N1 0.0151(15) 0.0143(15) 0.0150(16) 0.0011(12) 0.0049(13) 0.0024(12)
C1 0.021(2) 0.0177(18) 0.0154(18) -0.0004(15) 0.0077(16) 0.0035(15)
C2 0.023(2) 0.0171(17) 0.0137(18) 0.0008(15) 0.0086(16) 0.0037(15)
C3 0.026(2) 0.026(2) 0.020(2) 0.0032(17) 0.0108(18) 0.0094(17)
C4 0.036(2) 0.0179(19) 0.021(2) 0.0077(16) 0.0153(19) 0.0058(17)
C5 0.029(2) 0.0183(18) 0.022(2) 0.0031(16) 0.0143(18) -0.0005(16)
C6 0.024(2) 0.0155(17) 0.0164(19) -0.0007(14) 0.0115(16) 0.0003(14)
C7 0.0201(19) 0.0168(18) 0.021(2) -0.0006(15) 0.0099(17) -0.0029(15)
C8 0.026(2) 0.027(2) 0.017(2) -0.0035(16) 0.0108(18) 0.0024(17)
C9 0.038(3) 0.031(2) 0.025(2) 0.0015(18) 0.025(2) 0.0025(19)
C10 0.032(2) 0.026(2) 0.027(2) -0.0083(18) 0.014(2) -0.0004(18)
C11 0.031(2) 0.049(3) 0.015(2) -0.002(2) 0.0075(19) 0.006(2)
C12 0.020(2) 0.028(2) 0.018(2) -0.0043(17) 0.0103(17) -0.0068(16)
C13 0.019(2) 0.042(3) 0.031(3) -0.005(2) 0.011(2) -0.0043(19)
C14 0.029(2) 0.050(3) 0.021(2) -0.002(2) 0.012(2) -0.013(2)
C15 0.035(3) 0.029(2) 0.041(3) -0.005(2) 0.020(2) -0.0087(19)
C16 0.021(2) 0.0211(19) 0.017(2) -0.0003(16) 0.0062(17) -0.0015(15)
C17 0.030(2) 0.028(2) 0.020(2) -0.0006(18) 0.0133(19) -0.0037(18)
C18 0.025(2) 0.0184(19) 0.026(2) -0.0007(16) 0.0128(18) 0.0002(16)
C19 0.026(2) 0.026(2) 0.019(2) -0.0056(17) 0.0052(18) -0.0042(17)
C20 0.0158(19) 0.024(2) 0.026(2) 0.0027(18) 0.0025(17) 0.0013(16)
C21 0.025(2) 0.035(3) 0.028(3) 0.011(2) 0.002(2) 0.0072(19)
C22 0.017(2) 0.039(3) 0.039(3) -0.004(2) 0.005(2) -0.0017(19)
C23 0.022(2) 0.026(2) 0.036(3) -0.003(2) 0.007(2) 0.0080(17)
O1 0.0173(13) 0.0198(13) 0.0150(13) 0.0004(11) 0.0074(11) 0.0017(11)
C24 0.0170(19) 0.0212(19) 0.0174(19) -0.0008(15) 0.0063(16) -0.0005(15)
O2 0.0217(15) 0.0402(18) 0.0209(15) -0.0031(14) 0.0073(13) 0.0112(13)
C25 0.0186(19) 0.0187(18) 0.022(2) -0.0011(16) 0.0102(17) 0.0030(15)
O3 0.0346(18) 0.0203(15) 0.0375(18) 0.0118(13) 0.0220(16) 0.0075(13)
C26 0.0192(19) 0.0152(17) 0.0183(19) 0.0010(15) 0.0079(16) -0.0017(14)
O4 0.0252(15) 0.0270(15) 0.0269(16) -0.0017(13) 0.0155(13) 0.0007(12)
C27 0.057(4) 0.080(5) 0.060(4) -0.020(4) 0.041(4) -0.032(4)
Cl1 0.0574(12) 0.1147(17) 0.0871(15) 0.0531(14) 0.0121(11) -0.0086(11)
Cl2 0.1021(17) 0.1100(18) 0.200(3) -0.095(2) 0.116(2) -0.0502(15)

loop_
_atom_type_symbol
_atom_type_description
_atom_type_scat_dispersion_real
_atom_type_scat_dispersion_imag
_atom_type_scat_source
C C 0.0033 0.0016 'International Tables Vol C Tables 4.2.6.8 and 6.1.1.4'
H H 0.0000 0.0000 'International Tables Vol C Tables 4.2.6.8 and 6.1.1.4'
O O 0.0106 0.0060 'International Tables Vol C Tables 4.2.6.8 and 6.1.1.4'
N N 0.0061 0.0033 'International Tables Vol C Tables 4.2.6.8 and 6.1.1.4'
P P 0.1023 0.0942 'International Tables Vol C Tables 4.2.6.8 and 6.1.1.4'
Re Re -1.0185 7.2310 'International Tables Vol C Tables 4.2.6.8 and 6.1.1.4'
Cl Cl 0.1484 0.1585 'International Tables Vol C Tables 4.2.6.8 and 6.1.1.4'

loop_
_geom_angle_atom_site_label_1
_geom_angle_atom_site_label_2
_geom_angle_atom_site_label_3
_geom_angle
C26 Re1 C25 90.39(16)
C26 Re1 N1 97.07(14)
C25 Re1 N1 171.29(14)
C26 Re1 O1 169.37(14)
C25 Re1 O1 96.35(13)
N1 Re1 O1 76.94(11)
C26 Re1 P2 92.56(12)
C25 Re1 P2 96.94(13)
N1 Re1 P2 78.31(9)
O1 Re1 P2 94.76(8)
C26 Re1 P1 94.61(12)
C25 Re1 P1 103.02(13)
N1 Re1 P1 80.94(9)
O1 Re1 P1 75.90(7)
P2 Re1 P1 158.72(3)
C1 P1 C8 105.80(18)
C1 P1 C12 104.37(18)
C8 P1 C12 109.08(19)
C1 P1 Re1 89.41(13)
C8 P1 Re1 121.87(14)
C12 P1 Re1 120.94(13)
C7 P2 C20 103.39(19)
C7 P2 C16 106.57(18)
C20 P2 C16 109.02(19)
C7 P2 Re1 97.81(13)
C20 P2 Re1 121.11(14)
C16 P2 Re1 116.29(13)
C2 N1 C6 119.9(3)
C2 N1 Re1 117.9(3)
C6 N1 Re1 122.0(3)
C2 C1 C24 104.0(3)
C2 C1 P1 110.3(3)
C24 C1 P1 103.1(3)
C2 C1 H1 112.9
C24 C1 H1 112.9
P1 C1 H1 112.9
N1 C2 C3 121.9(4)
N1 C2 C1 114.7(3)
C3 C2 C1 123.2(4)
C4 C3 C2 118.2(4)
C4 C3 H3 120.9
C2 C3 H3 120.9
C3 C4 C5 120.5(4)
C3 C4 H4 119.7
C5 C4 H4 119.7
C4 C5 C6 119.2(4)
C4 C5 H5 120.4
C6 C5 H5 120.4
N1 C6 C5 120.1(4)
N1 C6 C7 116.7(3)
C5 C6 C7 123.1(4)
C6 C7 P2 110.4(3)
C6 C7 H7A 109.6
P2 C7 H7A 109.6
C6 C7 H7B 109.6
P2 C7 H7B 109.6
H7A C7 H7B 108.1
C11 C8 C10 110.2(4)
C11 C8 C9 107.9(4)
C10 C8 C9 106.6(3)
C11 C8 P1 113.0(3)
C10 C8 P1 110.3(3)
C9 C8 P1 108.6(3)
C8 C9 H9A 109.5
C8 C9 H9B 109.5
H9A C9 H9B 109.5
C8 C9 H9C 109.5
H9A C9 H9C 109.5
H9B C9 H9C 109.5
C8 C10 H10A 109.5
C8 C10 H10B 109.5
H10A C10 H10B 109.5
C8 C10 H10C 109.5
H10A C10 H10C 109.5
H10B C10 H10C 109.5
C8 C11 H11A 109.5
C8 C11 H11B 109.5
H11A C11 H11B 109.5
C8 C11 H11C 109.5
H11A C11 H11C 109.5
H11B C11 H11C 109.5
C13 C12 C14 107.4(4)
C13 C12 C15 110.1(4)
C14 C12 C15 106.0(4)
C13 C12 P1 113.1(3)
C14 C12 P1 110.2(3)
C15 C12 P1 109.7(3)
C12 C13 H13A 109.5
C12 C13 H13B 109.5
H13A C13 H13B 109.5
C12 C13 H13C 109.5
H13A C13 H13C 109.5
H13B C13 H13C 109.5
C12 C14 H14A 109.5
C12 C14 H14B 109.5
H14A C14 H14B 109.5
C12 C14 H14C 109.5
H14A C14 H14C 109.5
H14B C14 H14C 109.5
C12 C15 H15A 109.5
C12 C15 H15B 109.5
H15A C15 H15B 109.5
C12 C15 H15C 109.5
H15A C15 H15C 109.5
H15B C15 H15C 109.5
C17 C16 C19 109.8(3)
C17 C16 C18 108.2(3)
C19 C16 C18 106.8(3)
C17 C16 P2 108.1(3)
C19 C16 P2 115.9(3)
C18 C16 P2 107.8(3)
C16 C17 H17A 109.5
C16 C17 H17B 109.5
H17A C17 H17B 109.5
C16 C17 H17C 109.5
H17A C17 H17C 109.5
H17B C17 H17C 109.5
C16 C18 H18A 109.5
C16 C18 H18B 109.5
H18A C18 H18B 109.5
C16 C18 H18C 109.5
H18A C18 H18C 109.5
H18B C18 H18C 109.5
C16 C19 H19A 109.5
C16 C19 H19B 109.5
H19A C19 H19B 109.5
C16 C19 H19C 109.5
H19A C19 H19C 109.5
H19B C19 H19C 109.5
C22 C20 C21 111.0(4)
C22 C20 C23 107.9(4)
C21 C20 C23 106.9(4)
C22 C20 P2 113.2(3)
C21 C20 P2 108.6(3)
C23 C20 P2 109.0(3)
C20 C21 H21A 109.5
C20 C21 H21B 109.5
H21A C21 H21B 109.5
C20 C21 H21C 109.5
H21A C21 H21C 109.5
H21B C21 H21C 109.5
C20 C22 H22A 109.5
C20 C22 H22B 109.5
H22A C22 H22B 109.5
C20 C22 H22C 109.5
H22A C22 H22C 109.5
H22B C22 H22C 109.5
C20 C23 H23A 109.5
C20 C23 H23B 109.5
H23A C23 H23B 109.5
C20 C23 H23C 109.5
H23A C23 H23C 109.5
H23B C23 H23C 109.5
C24 O1 Re1 119.2(2)
O2 C24 O1 125.7(4)
O2 C24 C1 119.5(4)
O1 C24 C1 114.7(3)
O3 C25 Re1 176.5(4)
O4 C26 Re1 175.9(4)
Cl2 C27 Cl1 112.3(4)
Cl2 C27 H27A 109.1
Cl1 C27 H27A 109.1
Cl2 C27 H27B 109.1
Cl1 C27 H27B 109.1
H27A C27 H27B 107.9

loop_
_geom_bond_atom_site_label_1
_geom_bond_atom_site_label_2
_geom_bond_distance
Re1 C26 1.882(4)
Re1 C25 1.898(4)
Re1 N1 2.170(3)
Re1 O1 2.202(3)
Re1 P2 2.4087(10)
Re1 P1 2.4243(10)
P1 C1 1.874(4)
P1 C8 1.884(4)
P1 C12 1.902(4)
P2 C7 1.855(4)
P2 C20 1.898(4)
P2 C16 1.900(4)
N1 C2 1.347(5)
N1 C6 1.367(5)
C1 C2 1.510(6)
C1 C24 1.565(5)
C1 H1 1.0000
C2 C3 1.390(6)
C3 C4 1.376(6)
C3 H3 0.9500
C4 C5 1.387(6)
C4 H4 0.9500
C5 C6 1.390(5)
C5 H5 0.9500
C6 C7 1.508(6)
C7 H7A 0.9900
C7 H7B 0.9900
C8 C11 1.530(7)
C8 C10 1.540(6)
C8 C9 1.541(6)
C9 H9A 0.9800
C9 H9B 0.9800
C9 H9C 0.9800
C10 H10A 0.9800
C10 H10B 0.9800
C10 H10C 0.9800
C11 H11A 0.9800
C11 H11B 0.9800
C11 H11C 0.9800
C12 C13 1.531(6)
C12 C14 1.540(6)
C12 C15 1.541(6)
C13 H13A 0.9800
C13 H13B 0.9800
C13 H13C 0.9800
C14 H14A 0.9800
C14 H14B 0.9800
C14 H14C 0.9800
C15 H15A 0.9800
C15 H15B 0.9800
C15 H15C 0.9800
C16 C17 1.532(6)
C16 C19 1.533(6)
C16 C18 1.534(6)
C17 H17A 0.9800
C17 H17B 0.9800
C17 H17C 0.9800
C18 H18A 0.9800
C18 H18B 0.9800
C18 H18C 0.9800
C19 H19A 0.9800
C19 H19B 0.9800
C19 H19C 0.9800
C20 C22 1.526(6)
C20 C21 1.539(6)
C20 C23 1.539(6)
C21 H21A 0.9800
C21 H21B 0.9800
C21 H21C 0.9800
C22 H22A 0.9800
C22 H22B 0.9800
C22 H22C 0.9800
C23 H23A 0.9800
C23 H23B 0.9800
C23 H23C 0.9800
O1 C24 1.279(5)
C24 O2 1.229(5)
C25 O3 1.160(5)
C26 O4 1.172(5)
C27 Cl2 1.745(7)
C27 Cl1 1.799(8)
C27 H27A 0.9900
C27 H27B 0.9900

loop_
_geom_torsion_atom_site_label_1
_geom_torsion_atom_site_label_2
_geom_torsion_atom_site_label_3
_geom_torsion_atom_site_label_4
_geom_torsion
C26 Re1 P1 C1 131.61(16)
C25 Re1 P1 C1 -136.92(17)
N1 Re1 P1 C1 35.17(14)
O1 Re1 P1 C1 -43.54(14)
P2 Re1 P1 C1 22.32(16)
C26 Re1 P1 C8 23.3(2)
C25 Re1 P1 C8 114.8(2)
N1 Re1 P1 C8 -73.15(19)
O1 Re1 P1 C8 -151.85(18)
P2 Re1 P1 C8 -86.00(19)
C26 Re1 P1 C12 -121.9(2)
C25 Re1 P1 C12 -30.5(2)
N1 Re1 P1 C12 141.62(18)
O1 Re1 P1 C12 62.92(17)
P2 Re1 P1 C12 128.77(17)
C26 Re1 P2 C7 -67.67(17)
C25 Re1 P2 C7 -158.38(17)
N1 Re1 P2 C7 29.02(15)
O1 Re1 P2 C7 104.62(15)
P1 Re1 P2 C7 41.98(16)
C26 Re1 P2 C20 43.2(2)
C25 Re1 P2 C20 -47.5(2)
N1 Re1 P2 C20 139.87(19)
O1 Re1 P2 C20 -144.54(18)
P1 Re1 P2 C20 152.83(18)
C26 Re1 P2 C16 179.45(18)
C25 Re1 P2 C16 88.74(18)
N1 Re1 P2 C16 -83.86(17)
O1 Re1 P2 C16 -8.27(16)
P1 Re1 P2 C16 -70.90(17)
C26 Re1 N1 C2 -116.7(3)
O1 Re1 N1 C2 54.4(3)
P2 Re1 N1 C2 152.1(3)
P1 Re1 N1 C2 -23.1(3)
C26 Re1 N1 C6 68.1(3)
O1 Re1 N1 C6 -120.8(3)
P2 Re1 N1 C6 -23.1(3)
P1 Re1 N1 C6 161.7(3)
C8 P1 C1 C2 71.4(3)
C12 P1 C1 C2 -173.6(3)
Re1 P1 C1 C2 -51.7(3)
C8 P1 C1 C24 -178.1(3)
C12 P1 C1 C24 -63.0(3)
Re1 P1 C1 C24 58.8(2)
C6 N1 C2 C3 -5.5(6)
Re1 N1 C2 C3 179.2(3)
C6 N1 C2 C1 168.8(3)
Re1 N1 C2 C1 -6.5(4)
C24 C1 C2 N1 -65.6(4)
P1 C1 C2 N1 44.3(4)
C24 C1 C2 C3 108.6(4)
P1 C1 C2 C3 -141.5(3)
N1 C2 C3 C4 2.0(6)
C1 C2 C3 C4 -171.9(4)
C2 C3 C4 C5 1.7(6)
C3 C4 C5 C6 -1.8(6)
C2 N1 C6 C5 5.3(5)
Re1 N1 C6 C5 -179.6(3)
C2 N1 C6 C7 -172.0(3)
Re1 N1 C6 C7 3.1(4)
C4 C5 C6 N1 -1.7(6)
C4 C5 C6 C7 175.4(4)
N1 C6 C7 P2 26.8(4)
C5 C6 C7 P2 -150.4(3)
C20 P2 C7 C6 -162.8(3)
C16 P2 C7 C6 82.3(3)
Re1 P2 C7 C6 -38.2(3)
C1 P1 C8 C11 67.6(4)
C12 P1 C8 C11 -44.2(4)
Re1 P1 C8 C11 167.0(3)
C1 P1 C8 C10 -168.5(3)
C12 P1 C8 C10 79.7(3)
Re1 P1 C8 C10 -69.1(3)
C1 P1 C8 C9 -52.0(3)
C12 P1 C8 C9 -163.8(3)
Re1 P1 C8 C9 47.4(3)
C1 P1 C12 C13 -39.7(3)
C8 P1 C12 C13 73.0(3)
Re1 P1 C12 C13 -137.8(3)
C1 P1 C12 C14 80.5(3)
C8 P1 C12 C14 -166.8(3)
Re1 P1 C12 C14 -17.6(4)
C1 P1 C12 C15 -163.1(3)
C8 P1 C12 C15 -50.4(4)
Re1 P1 C12 C15 98.8(3)
C7 P2 C16 C17 -161.7(3)
C20 P2 C16 C17 87.3(3)
Re1 P2 C16 C17 -53.9(3)
C7 P2 C16 C19 74.5(3)
C20 P2 C16 C19 -36.5(4)
Re1 P2 C16 C19 -177.7(3)
C7 P2 C16 C18 -45.0(3)
C20 P2 C16 C18 -156.0(3)
Re1 P2 C16 C18 62.8(3)
C7 P2 C20 C22 -45.1(4)
C16 P2 C20 C22 68.0(4)
Re1 P2 C20 C22 -152.9(3)
C7 P2 C20 C21 -168.8(3)
C16 P2 C20 C21 -55.7(4)
Re1 P2 C20 C21 83.3(3)
C7 P2 C20 C23 75.0(3)
C16 P2 C20 C23 -171.9(3)
Re1 P2 C20 C23 -32.9(4)
C26 Re1 O1 C24 4.2(8)
C25 Re1 O1 C24 133.3(3)
N1 Re1 O1 C24 -52.3(3)
P2 Re1 O1 C24 -129.1(3)
P1 Re1 O1 C24 31.5(3)
Re1 O1 C24 O2 -179.1(3)
Re1 O1 C24 C1 2.3(4)
C2 C1 C24 O2 -109.9(4)
P1 C1 C24 O2 135.0(4)
C2 C1 C24 O1 68.8(4)
P1 C1 C24 O1 -46.3(4)
